data_2220093
loop_
_publ_author_name
'Das, Ushati'
'Chheda, Shardul B.'
'Pednekar, Suhas R.'
'Karambelkar, Narendra P'
'Guru Row, T. N.'

_publ_section_title
;
 3-(4-Methoxyphenyl)pent-2-ene-1,5-dioic acid
;
_journal_coeditor_code BQ2105
_journal_issue 12
_journal_name_full 'Acta Crystallographica Section E'
_journal_page_first o2386
_journal_paper_doi 10.1107/S1600536808037495
_journal_volume 64
_journal_year 2008
_chemical_formula_iupac 'C12 H12 O5'
_chemical_formula_moiety 'C12 H12 O5'
_chemical_formula_structural 'C12 H12 O5'
_chemical_formula_sum 'C12 H12 O5'
_chemical_formula_weight 236.22
_chemical_name_systematic
;
3-(4-Methoxyphenyl)pent-2-ene-1,5-dioic acid
;
_space_group_IT_number 14
_symmetry_cell_setting monoclinic
_symmetry_space_group_name_Hall '-P 2ybc'
_symmetry_space_group_name_H-M 'P 1 21/c 1'
_atom_sites_solution_hydrogens geom
_atom_sites_solution_primary direct
_atom_sites_solution_secondary difmap
_cell_angle_alpha 90
_cell_angle_beta 90.665(3)
_cell_angle_gamma 90
_cell_formula_units_Z 4
_cell_length_a 5.0110(10)
_cell_length_b 10.940(2)
_cell_length_c 20.438(4)
_cell_measurement_reflns_used 2190
_cell_measurement_temperature 292(2)
_cell_measurement_theta_max 26.0
_cell_measurement_theta_min 2.0
_cell_volume 1120.3(4)
_computing_cell_refinement 'SAINT (Bruker, 2004)'
_computing_data_collection 'SMART (Bruker, 2004)'
_computing_data_reduction 'SAINT (Bruker, 2004)'
_computing_molecular_graphics
;
ORTEP-3 for Windows (Farrugia, 1999) and CAMERON (Watkin <i>et al.</i>,
1993)
;
_computing_publication_material 'PLATON (Spek, 2003)'
_computing_structure_refinement 'SHELXL97 (Sheldrick, 2008)'
_computing_structure_solution 'SHELXS97 (Sheldrick, 2008)'
_diffrn_ambient_temperature 292(2)
_diffrn_measured_fraction_theta_full 1.000
_diffrn_measured_fraction_theta_max 0.996
_diffrn_measurement_device_type 'Bruker SMART APEX CCD area-detector'
_diffrn_measurement_method '\f and \w'
_diffrn_radiation_monochromator graphite
_diffrn_radiation_source 'fine-focus sealed tube'
_diffrn_radiation_type MoK\a
_diffrn_radiation_wavelength 0.71073
_diffrn_reflns_av_R_equivalents 0.0207
_diffrn_reflns_av_sigmaI/netI 0.0161
_diffrn_reflns_limit_h_max 6
_diffrn_reflns_limit_h_min -6
_diffrn_reflns_limit_k_max 13
_diffrn_reflns_limit_k_min -13
_diffrn_reflns_limit_l_max 25
_diffrn_reflns_limit_l_min -23
_diffrn_reflns_number 8509
_diffrn_reflns_reduction_process
;
;
_diffrn_reflns_theta_full 25.00
_diffrn_reflns_theta_max 26.00
_diffrn_reflns_theta_min 1.99
_diffrn_standards_number 0
_exptl_absorpt_coefficient_mu 0.110
_exptl_absorpt_correction_T_max 0.9730
_exptl_absorpt_correction_T_min 0.9025
_exptl_absorpt_correction_type multi-scan
_exptl_absorpt_process_details '(SADABS; Sheldrick, 1996)'
_exptl_crystal_colour colourless
_exptl_crystal_density_diffrn 1.401
_exptl_crystal_density_method 'Not Measured'
_exptl_crystal_description cylindrical
_exptl_crystal_F_000 496
_exptl_crystal_size_max 0.52
_exptl_crystal_size_mid 0.32
_exptl_crystal_size_min 0.25
_refine_diff_density_max 0.316
_refine_diff_density_min -0.290
_refine_ls_extinction_method none
_refine_ls_goodness_of_fit_ref 1.220
_refine_ls_hydrogen_treatment constr
_refine_ls_matrix_type full
_refine_ls_number_parameters 157
_refine_ls_number_reflns 2190
_refine_ls_number_restraints 0
_refine_ls_restrained_S_all 1.220
_refine_ls_R_factor_all 0.0689
_refine_ls_R_factor_gt 0.0678
_refine_ls_shift/su_max 0.000
_refine_ls_shift/su_mean 0.000
_refine_ls_structure_factor_coef Fsqd
_refine_ls_weighting_details 'calc w=1/[\s^2^(Fo^2^)+(0.0537P)^2^+0.2183P] where P=(Fo^2^+2Fc^2^)/3'
_refine_ls_weighting_scheme calc
_refine_ls_wR_factor_gt 0.1498
_refine_ls_wR_factor_ref 0.1505
_reflns_number_gt 2140
_reflns_number_total 2190
_reflns_threshold_expression I>2\s(I)
_cod_data_source_file bq2105.cif
_cod_data_source_block I
_cod_depositor_comments
;
The following automatic conversions were performed:
'_symmetry_cell_setting' value 'Monoclinic' changed to 'monoclinic'
according to '/home/saulius/struct/CIF-dictionaries/cif_core.dic'
dictionary named 'cif_core.dic' version 2.4.1 from 2010-06-29.

Automatic conversion script
Id: cif_fix_enum 1527 2010-12-29 10:47:43Z saulius 

The following automatic conversions were performed:

'_symmetry_cell_setting' value 'Monoclinic' changed to 'monoclinic'
according to /home/saulius/struct/CIF-dictionaries/cif_core.dic
dictionary named 'cif_core.dic' version 2.4.1 from 2010-06-29.

Automatic conversion script
Id: cif_fix_values 1715 2011-07-08 13:25:40Z adriana 
;
_cod_original_sg_symbol_H-M 'P 21/c'
_cod_database_code 2220093
_cod_database_fobs_code 2220093

loop_
_symmetry_equiv_pos_site_id
_symmetry_equiv_pos_as_xyz
1 x,y,z
2 -x,1/2+y,1/2-z
3 -x,-y,-z
4 x,1/2-y,1/2+z

loop_
_atom_site_aniso_label
_atom_site_aniso_U_11
_atom_site_aniso_U_22
_atom_site_aniso_U_33
_atom_site_aniso_U_12
_atom_site_aniso_U_13
_atom_site_aniso_U_23
O1 0.0599(11) 0.0484(10) 0.0612(11) -0.0047(8) 0.0206(9) 0.0003(8)
O2 0.0753(13) 0.0570(11) 0.0744(13) -0.0160(10) 0.0334(11) -0.0041(9)
O3 0.0967(16) 0.0679(13) 0.0869(16) -0.0389(12) -0.0369(13) 0.0386(11)
O4 0.0760(14) 0.0718(13) 0.0828(14) -0.0282(11) -0.0339(12) 0.0371(11)
O5 0.0659(12) 0.0635(12) 0.0590(11) 0.0089(9) 0.0095(9) -0.0162(9)
C1 0.0473(13) 0.0478(13) 0.0440(12) -0.0040(10) 0.0020(10) 0.0071(10)
C2 0.0465(13) 0.0430(12) 0.0427(12) -0.0048(10) 0.0041(10) 0.0076(10)
C3 0.0376(11) 0.0424(12) 0.0412(12) -0.0005(9) -0.0060(9) 0.0119(9)
C4 0.0398(12) 0.0434(12) 0.0503(13) -0.0038(10) -0.0024(10) 0.0054(10)
C5 0.0468(13) 0.0424(12) 0.0410(12) -0.0089(10) 0.0003(10) 0.0056(9)
C6 0.0401(11) 0.0387(11) 0.0417(12) 0.0023(9) -0.0058(9) 0.0043(9)
C7 0.0551(14) 0.0399(12) 0.0517(14) -0.0056(10) -0.0068(11) 0.0004(10)
C8 0.0620(15) 0.0406(13) 0.0569(15) 0.0041(11) -0.0096(12) -0.0104(11)
C9 0.0455(13) 0.0532(14) 0.0448(13) 0.0077(11) -0.0041(10) -0.0082(11)
C10 0.0545(14) 0.0431(13) 0.0578(15) 0.0008(11) 0.0128(12) 0.0006(11)
C11 0.0542(14) 0.0350(11) 0.0575(14) 0.0025(10) 0.0104(11) 0.0005(10)
C12 0.0732(19) 0.082(2) 0.0647(18) 0.0137(16) 0.0231(15) -0.0056(16)

loop_
_atom_site_type_symbol
_atom_site_label
_atom_site_fract_x
_atom_site_fract_y
_atom_site_fract_z
_atom_site_U_iso_or_equiv
_atom_site_thermal_displace_type
_atom_site_occupancy
O O1 -0.2159(4) 0.55290(16) 0.45189(9) 0.0564(6) Uani 1.000
O O2 -0.4196(4) 0.37432(18) 0.46474(10) 0.0687(7) Uani 1.000
O O3 -0.2679(5) 0.0034(2) 0.44062(11) 0.0841(9) Uani 1.000
O O4 0.0612(4) 0.13111(19) 0.46215(11) 0.0771(8) Uani 1.000
O O5 0.6191(4) 0.16520(18) 0.15123(9) 0.0627(7) Uani 1.000
C C1 -0.2519(5) 0.4369(2) 0.43791(11) 0.0464(7) Uani 1.000
C C2 -0.0718(5) 0.3943(2) 0.38696(11) 0.0440(7) Uani 1.000
C C3 -0.0755(4) 0.2846(2) 0.35786(11) 0.0405(7) Uani 1.000
C C4 -0.2604(4) 0.1838(2) 0.37974(12) 0.0445(7) Uani 1.000
C C5 -0.1392(5) 0.1029(2) 0.43137(11) 0.0434(7) Uani 1.000
C C6 0.1041(4) 0.2562(2) 0.30272(11) 0.0402(7) Uani 1.000
C C7 0.1417(5) 0.1368(2) 0.28065(12) 0.0490(8) Uani 1.000
C C8 0.3102(5) 0.1101(2) 0.23008(13) 0.0533(8) Uani 1.000
C C9 0.4516(5) 0.2015(2) 0.19929(12) 0.0479(8) Uani 1.000
C C10 0.4146(5) 0.3214(2) 0.21898(13) 0.0517(8) Uani 1.000
C C11 0.2436(5) 0.3467(2) 0.26956(12) 0.0488(8) Uani 1.000
C C12 0.7575(7) 0.2569(3) 0.11593(16) 0.0731(11) Uani 1.000
H H1 -0.33195 0.57564 0.47710 0.0845 Uiso 1.000
H H2 0.05853 0.44896 0.37338 0.0528 Uiso 1.000
H H3 -0.19480 -0.03596 0.46989 0.1262 Uiso 1.000
H H4A -0.42219 0.22012 0.39662 0.0534 Uiso 1.000
H H4B -0.30956 0.13424 0.34214 0.0534 Uiso 1.000
H H7 0.04987 0.07345 0.30076 0.0587 Uiso 1.000
H H8 0.32931 0.02950 0.21641 0.0639 Uiso 1.000
H H10 0.50463 0.38443 0.19819 0.0621 Uiso 1.000
H H11 0.22033 0.42766 0.28206 0.0586 Uiso 1.000
H H12A 0.63099 0.31041 0.09496 0.1099 Uiso 1.000
H H12B 0.86702 0.21914 0.08343 0.1099 Uiso 1.000
H H12C 0.86800 0.30320 0.14555 0.1099 Uiso 1.000

loop_
_atom_type_symbol
_atom_type_description
_atom_type_scat_dispersion_real
_atom_type_scat_dispersion_imag
_atom_type_scat_source
O O 0.0106 0.0060 'International Tables Vol C Tables 4.2.6.8 and 6.1.1.4'
H H 0.0000 0.0000 'International Tables Vol C Tables 4.2.6.8 and 6.1.1.4'
C C 0.0033 0.0016 'International Tables Vol C Tables 4.2.6.8 and 6.1.1.4'

loop_
_geom_angle_atom_site_label_1
_geom_angle_atom_site_label_2
_geom_angle_atom_site_label_3
_geom_angle
_geom_angle_publ_flag
C9 O5 C12 118.0(2) no
C1 O1 H1 109.00 no
C5 O3 H3 109.00 no
O1 C1 C2 112.3(2) no
O2 C1 C2 125.2(2) no
O1 C1 O2 122.6(2) no
C1 C2 C3 126.6(2) no
C2 C3 C6 121.3(2) no
C2 C3 C4 121.9(2) no
C4 C3 C6 116.84(19) no
C3 C4 C5 113.20(18) no
O3 C5 C4 113.9(2) no
O4 C5 C4 122.6(2) no
O3 C5 O4 123.6(2) no
C7 C6 C11 116.0(2) no
C3 C6 C7 121.8(2) no
C3 C6 C11 122.2(2) no
C6 C7 C8 121.9(2) no
C7 C8 C9 120.8(2) no
O5 C9 C10 124.9(2) no
O5 C9 C8 116.2(2) no
C8 C9 C10 118.8(2) no
C9 C10 C11 119.6(2) no
C6 C11 C10 122.8(2) no
C1 C2 H2 117.00 no
C3 C2 H2 117.00 no
C3 C4 H4A 109.00 no
C3 C4 H4B 109.00 no
C5 C4 H4A 109.00 no
C5 C4 H4B 109.00 no
H4A C4 H4B 108.00 no
C6 C7 H7 119.00 no
C8 C7 H7 119.00 no
C7 C8 H8 120.00 no
C9 C8 H8 120.00 no
C9 C10 H10 120.00 no
C11 C10 H10 120.00 no
C6 C11 H11 119.00 no
C10 C11 H11 119.00 no
O5 C12 H12A 109.00 no
O5 C12 H12B 109.00 no
O5 C12 H12C 109.00 no
H12A C12 H12B 109.00 no
H12A C12 H12C 109.00 no
H12B C12 H12C 109.00 no

loop_
_geom_bond_atom_site_label_1
_geom_bond_atom_site_label_2
_geom_bond_distance
_geom_bond_publ_flag
O1 C1 1.313(3) no
O2 C1 1.219(3) no
O3 C5 1.280(3) no
O4 C5 1.219(3) no
O5 C9 1.359(3) no
O5 C12 1.421(4) no
O1 H1 0.8200 no
O3 H3 0.8200 no
C1 C2 1.462(3) no
C2 C3 1.339(3) no
C3 C6 1.483(3) no
C3 C4 1.511(3) no
C4 C5 1.500(3) no
C6 C11 1.393(3) no
C6 C7 1.395(3) no
C7 C8 1.374(4) no
C8 C9 1.381(3) no
C9 C10 1.385(3) no
C10 C11 1.378(4) no
C2 H2 0.9300 no
C4 H4A 0.9700 no
C4 H4B 0.9700 no
C7 H7 0.9300 no
C8 H8 0.9300 no
C10 H10 0.9300 no
C11 H11 0.9300 no
C12 H12A 0.9600 no
C12 H12B 0.9600 no
C12 H12C 0.9600 no

loop_
_geom_contact_atom_site_label_1
_geom_contact_atom_site_label_2
_geom_contact_distance
_geom_contact_site_symmetry_2
_geom_contact_publ_flag
O1 O5 3.152(3) 2_555 no
O1 C1 3.234(3) 3_566 no
O1 O1 3.129(3) 3_566 no
O1 O2 2.636(3) 3_466 no
O2 O1 2.636(3) 3_466 no
O2 C4 2.834(3) . no
O2 C5 3.358(3) . no
O2 C1 3.318(3) 3_466 no
O2 O2 3.212(3) 3_466 no
O3 O4 2.672(3) 3_556 no
O4 C5 3.380(3) 3_556 no
O4 O3 2.672(3) 3_556 no
O4 C2 3.328(3) . no
O5 O1 3.152(3) 2_545 no
O1 H12B 2.6300 2_655 no
O2 H4A 2.1900 . no
O2 H1 1.8200 3_466 no
O3 H12A 2.8800 2_545 no
O4 H3 1.8500 3_556 no
O5 H2 2.9100 2_645 no
C1 O1 3.234(3) 3_566 no
C1 O2 3.318(3) 3_466 no
C2 C8 3.558(3) 2_555 no
C2 O4 3.328(3) . no
C4 O2 2.834(3) . no
C5 O2 3.358(3) . no
C5 O4 3.380(3) 3_556 no
C5 C7 3.422(3) . no
C7 C5 3.422(3) . no
C8 C10 3.596(3) 2_645 no
C8 C2 3.558(3) 2_545 no
C10 C8 3.596(3) 2_655 no
C1 H4A 2.6500 . no
C1 H1 2.7300 3_466 no
C2 H8 2.8700 2_555 no
C2 H11 2.6400 . no
C4 H7 2.5600 . no
C5 H3 2.7100 3_556 no
C5 H7 2.8600 . no
C6 H4A 3.0600 1_655 no
C7 H4B 2.6000 . no
C7 H4B 3.0100 1_655 no
C8 H10 3.0100 2_645 no
C8 H11 3.1000 2_645 no
C8 H4B 2.9700 1_655 no
C10 H12A 2.7700 . no
C10 H12C 2.7400 . no
C10 H8 2.9200 2_655 no
C11 H2 2.5800 . no
C11 H8 2.9400 2_655 no
C12 H10 2.5400 . no
H1 O2 1.8200 3_466 no
H1 C1 2.7300 3_466 no
H1 H1 2.5500 3_466 no
H2 C11 2.5800 . no
H2 H11 2.0600 . no
H2 O5 2.9100 2_655 no
H3 O4 1.8500 3_556 no
H3 C5 2.7100 3_556 no
H3 H3 2.4300 3_556 no
H4A O2 2.1900 . no
H4A C1 2.6500 . no
H4A C6 3.0600 1_455 no
H4B C7 3.0100 1_455 no
H4B C7 2.6000 . no
H4B C8 2.9700 1_455 no
H4B H7 2.1100 . no
H7 C4 2.5600 . no
H7 C5 2.8600 . no
H7 H4B 2.1100 . no
H8 C2 2.8700 2_545 no
H8 C10 2.9200 2_645 no
H8 C11 2.9400 2_645 no
H8 H10 2.4900 2_645 no
H8 H11 2.5200 2_645 no
H10 C12 2.5400 . no
H10 H12A 2.3500 . no
H10 H12C 2.3000 . no
H10 C8 3.0100 2_655 no
H10 H8 2.4900 2_655 no
H11 C2 2.6400 . no
H11 H2 2.0600 . no
H11 C8 3.1000 2_655 no
H11 H8 2.5200 2_655 no
H12A C10 2.7700 . no
H12A H10 2.3500 . no
H12A O3 2.8800 2_555 no
H12B O1 2.6300 2_645 no
H12C C10 2.7400 . no
H12C H10 2.3000 . no

loop_
_geom_hbond_atom_site_label_D
_geom_hbond_atom_site_label_H
_geom_hbond_atom_site_label_A
_geom_hbond_site_symmetry_A
_geom_hbond_distance_DH
_geom_hbond_distance_HA
_geom_hbond_distance_DA
_geom_hbond_angle_DHA
_geom_hbond_publ_flag
O1 H1 O2 3_466 0.82 1.82 2.636(3) 178 yes
O3 H3 O4 3_556 0.82 1.85 2.672(3) 175 yes
C4 H4A O2 . 0.97 2.19 2.834(3) 123 yes

loop_
_geom_torsion_atom_site_label_1
_geom_torsion_atom_site_label_2
_geom_torsion_atom_site_label_3
_geom_torsion_atom_site_label_4
_geom_torsion
_geom_torsion_publ_flag
C12 O5 C9 C8 176.7(2) no
C12 O5 C9 C10 -3.4(4) no
O1 C1 C2 C3 -173.4(2) no
O2 C1 C2 C3 5.9(4) no
C1 C2 C3 C4 -5.7(4) no
C1 C2 C3 C6 174.8(2) no
C2 C3 C4 C5 -90.4(3) no
C6 C3 C4 C5 89.2(2) no
C2 C3 C6 C7 166.9(2) no
C2 C3 C6 C11 -13.6(3) no
C4 C3 C6 C7 -12.7(3) no
C4 C3 C6 C11 166.8(2) no
C3 C4 C5 O3 -166.2(2) no
C3 C4 C5 O4 14.9(3) no
C3 C6 C7 C8 -179.3(2) no
C11 C6 C7 C8 1.2(3) no
C3 C6 C11 C10 178.9(2) no
C7 C6 C11 C10 -1.6(4) no
C6 C7 C8 C9 0.5(4) no
C7 C8 C9 O5 178.0(2) no
C7 C8 C9 C10 -1.9(4) no
O5 C9 C10 C11 -178.4(2) no
C8 C9 C10 C11 1.5(4) no
C9 C10 C11 C6 0.3(4) no

loop_
_cod_related_entry_id
_cod_related_entry_database
_cod_related_entry_code
1 ChemSpider 9239548
